data_4029811
loop_
_publ_author_name
'Zhang, Hao'
'Zhu, Le'
'Wang, Shaozhong'
'Yao, Zhu-Jun'

_publ_section_title
;
 Asymmetric Annulation of 3-Alkynylacrylaldehydes with Styrene-Type
 Olefins by Synergetic Relay Catalysis from AgOAc and Chiral Phosphoric
 Acid.
;
_journal_issue 15
_journal_name_full 'The Journal of organic chemistry'
_journal_page_first 7063
_journal_page_last 7074
_journal_paper_doi 10.1021/jo501196n
_journal_volume 79
_journal_year 2014
_chemical_absolute_configuration .ad
_chemical_formula_sum 'C24 H20 Br N O2'
_chemical_formula_weight 434.32
_chemical_name_systematic
;
 ?
;
_space_group_IT_number 19
_symmetry_cell_setting orthorhombic
_symmetry_space_group_name_Hall 'P 2ac 2ab'
_symmetry_space_group_name_H-M 'P 21 21 21'
_atom_sites_solution_hydrogens geom
_atom_sites_solution_primary direct
_atom_sites_solution_secondary difmap
_audit_creation_method SHELXL-97
_cell_angle_alpha 90.00
_cell_angle_beta 90.00
_cell_angle_gamma 90.00
_cell_formula_units_Z 8
_cell_length_a 10.7032(12)
_cell_length_b 14.9947(17)
_cell_length_c 25.551(3)
_cell_measurement_reflns_used 4891
_cell_measurement_temperature 298(2)
_cell_measurement_theta_max 21.54
_cell_measurement_theta_min 2.34
_cell_volume 4100.7(8)
_computing_structure_refinement 'SHELXL-97 (Sheldrick, 1997)'
_diffrn_ambient_temperature 298(2)
_diffrn_measured_fraction_theta_full 0.999
_diffrn_measured_fraction_theta_max 0.999
_diffrn_measurement_device_type 'CCD area detector'
_diffrn_measurement_method 'phi and omega scans'
_diffrn_radiation_monochromator graphite
_diffrn_radiation_source 'fine-focus sealed tube'
_diffrn_radiation_type MoK\a
_diffrn_radiation_wavelength 0.71073
_diffrn_reflns_av_R_equivalents 0.0684
_diffrn_reflns_av_unetI/netI 0.0987
_diffrn_reflns_limit_h_max 13
_diffrn_reflns_limit_h_min -11
_diffrn_reflns_limit_k_max 18
_diffrn_reflns_limit_k_min -19
_diffrn_reflns_limit_l_max 33
_diffrn_reflns_limit_l_min -33
_diffrn_reflns_number 27835
_diffrn_reflns_theta_full 27.51
_diffrn_reflns_theta_max 27.51
_diffrn_reflns_theta_min 1.57
_exptl_absorpt_coefficient_mu 2.024
_exptl_absorpt_correction_T_max 0.6877
_exptl_absorpt_correction_T_min 0.5819
_exptl_absorpt_correction_type multi-scan
_exptl_absorpt_process_details sadabs
_exptl_crystal_density_diffrn 1.407
_exptl_crystal_density_method 'not measured'
_exptl_crystal_F_000 1776
_exptl_crystal_size_max 0.30
_exptl_crystal_size_mid 0.30
_exptl_crystal_size_min 0.20
_refine_diff_density_max 0.562
_refine_diff_density_min -0.582
_refine_diff_density_rms 0.062
_refine_ls_abs_structure_details 'Flack H D (1983), Acta Cryst. A39, 876-881'
_refine_ls_abs_structure_Flack -0.002(9)
_refine_ls_extinction_method none
_refine_ls_goodness_of_fit_ref 1.087
_refine_ls_hydrogen_treatment constr
_refine_ls_matrix_type full
_refine_ls_number_parameters 505
_refine_ls_number_reflns 9387
_refine_ls_number_restraints 31
_refine_ls_restrained_S_all 1.099
_refine_ls_R_factor_all 0.1277
_refine_ls_R_factor_gt 0.0566
_refine_ls_shift/su_max 0.001
_refine_ls_shift/su_mean 0.000
_refine_ls_structure_factor_coef Fsqd
_refine_ls_weighting_details 'calc w=1/[\s^2^(Fo^2^)+(0.0287P)^2^+0.0000P] where P=(Fo^2^+2Fc^2^)/3'
_refine_ls_weighting_scheme calc
_refine_ls_wR_factor_gt 0.1075
_refine_ls_wR_factor_ref 0.1242
_reflns_number_gt 4915
_reflns_number_total 9387
_reflns_threshold_expression >2sigma(I)
_cod_data_source_file jo501196n_si_002.cif
_cod_data_source_block wpp1
_cod_depositor_comments
;
The following automatic conversions were performed:

'_symmetry_cell_setting' value 'Orthorhombic' changed to
'orthorhombic' according to
/usr/data/users/saulius/crontab/automatic-downloads/rss-feeds/ACS/lib/dictionaries/cif_core.dic
dictionary named 'cif_core.dic' version 2.4.2 from 2011-04-26.

Automatic conversion script
Id: cif_fix_values 2281 2013-09-26 08:29:07Z andrius 

 Adding full bibliography for 4029810--4029811.cif.
;
_cod_original_sg_symbol_H-M 'P2(1)2(1)2(1) '
_cod_database_code 4029811

loop_
_symmetry_equiv_pos_as_xyz
'x, y, z'
'-x+1/2, -y, z+1/2'
'x+1/2, -y+1/2, -z'
'-x, y+1/2, -z+1/2'

loop_
_atom_site_label
_atom_site_type_symbol
_atom_site_fract_x
_atom_site_fract_y
_atom_site_fract_z
_atom_site_U_iso_or_equiv
_atom_site_adp_type
_atom_site_occupancy
_atom_site_symmetry_multiplicity
_atom_site_calc_flag
_atom_site_refinement_flags
Br1 Br 0.63377(6) 0.79412(4) 0.11457(2) 0.07820(19) Uani 1 1 d .
Br2 Br 0.37273(6) -0.16401(4) 0.77384(3) 0.0954(2) Uani 1 1 d .
C1 C 0.1490(6) 0.8567(5) 0.4016(2) 0.099(2) Uani 1 1 d .
C2 C 0.1188(5) 0.8729(3) 0.34733(17) 0.0654(13) Uani 1 1 d .
C3 C -0.0046(5) 0.8826(3) 0.33256(18) 0.0598(13) Uani 1 1 d .
H3 H -0.0683 0.8764 0.3571 0.072 Uiso 1 1 calc R
C4 C 0.2116(5) 0.8796(5) 0.3107(2) 0.094(2) Uani 1 1 d .
H4 H 0.2947 0.8730 0.3206 0.112 Uiso 1 1 calc R
C5 C -0.0321(4) 0.9014(3) 0.28127(17) 0.0508(11) Uani 1 1 d .
H5 H -0.1149 0.9091 0.2713 0.061 Uiso 1 1 calc R
C6 C 0.1819(4) 0.8962(4) 0.25940(18) 0.0732(17) Uani 1 1 d .
H6 H 0.2452 0.8987 0.2345 0.088 Uiso 1 1 calc R
C7 C 0.0608(4) 0.9089(3) 0.24438(16) 0.0429(10) Uani 1 1 d .
C8 C 0.0240(4) 0.9370(3) 0.18989(17) 0.0504(11) Uani 1 1 d .
C9 C 0.1217(4) 0.9398(2) 0.14667(14) 0.0414(9) Uani 1 1 d .
H9 H 0.2019 0.9559 0.1626 0.050 Uiso 1 1 calc R
C10 C 0.0910(3) 1.0097(3) 0.10566(16) 0.0400(10) Uani 1 1 d .
C11 C 0.1090(6) 1.1048(3) 0.1222(2) 0.0894(13) Uani 1 1 d U
H11A H 0.1835 1.1092 0.1437 0.107 Uiso 1 1 calc R
H11B H 0.0383 1.1234 0.1433 0.107 Uiso 1 1 calc R
C12 C 0.1216(7) 1.1670(4) 0.0754(2) 0.1012(12) Uani 1 1 d U
H12A H 0.0984 1.2263 0.0870 0.121 Uiso 1 1 calc R
H12B H 0.2094 1.1692 0.0661 0.121 Uiso 1 1 calc R
C13 C 0.0552(7) 1.1496(4) 0.0300(2) 0.0994(14) Uani 1 1 d U
H13A H 0.0961 1.1809 0.0015 0.119 Uiso 1 1 calc R
H13B H -0.0274 1.1754 0.0338 0.119 Uiso 1 1 calc R
C14 C 0.0398(5) 1.0560(3) 0.01422(18) 0.0658(14) Uani 1 1 d .
H14A H 0.0994 1.0431 -0.0134 0.079 Uiso 1 1 calc R
H14B H -0.0432 1.0488 -0.0004 0.079 Uiso 1 1 calc R
C15 C 0.0567(4) 0.9881(3) 0.05694(18) 0.0512(11) Uani 1 1 d .
C16 C 0.0371(5) 0.8928(3) 0.04060(19) 0.0610(13) Uani 1 1 d .
H16 H -0.0390 0.8894 0.0194 0.073 Uiso 1 1 calc R
C17 C 0.0235(5) 0.8298(3) 0.08695(19) 0.0609(13) Uani 1 1 d .
H17A H -0.0533 0.8421 0.1057 0.073 Uiso 1 1 calc R
H17B H 0.0221 0.7684 0.0752 0.073 Uiso 1 1 calc R
C18 C 0.1358(4) 0.8461(3) 0.12202(15) 0.0464(10) Uani 1 1 d .
H18 H 0.1379 0.8011 0.1498 0.056 Uiso 1 1 calc R
C19 C 0.2538(5) 0.8403(3) 0.08995(17) 0.0491(12) Uani 1 1 d .
C20 C 0.2479(5) 0.8483(3) 0.03577(18) 0.0571(13) Uani 1 1 d .
C21 C 0.3569(7) 0.8414(3) 0.00618(18) 0.0793(16) Uani 1 1 d .
H21 H 0.3527 0.8488 -0.0299 0.095 Uiso 1 1 calc R
C22 C 0.3701(4) 0.8229(2) 0.11222(16) 0.0483(10) Uani 1 1 d .
H22 H 0.3757 0.8155 0.1483 0.058 Uiso 1 1 calc R
C23 C 0.4700(6) 0.8239(4) 0.0290(2) 0.0781(17) Uani 1 1 d .
H23 H 0.5413 0.8173 0.0086 0.094 Uiso 1 1 calc R
C24 C 0.4766(5) 0.8163(3) 0.08251(19) 0.0571(13) Uani 1 1 d .
C25 C 0.8500(5) -0.0994(3) 0.4903(2) 0.0621(13) Uani 1 1 d .
C26 C 0.8830(5) -0.0799(3) 0.54387(16) 0.0512(11) Uani 1 1 d .
C27 C 0.7889(5) -0.0732(4) 0.58063(19) 0.0820(18) Uani 1 1 d .
H27 H 0.7063 -0.0832 0.5710 0.098 Uiso 1 1 calc R
C28 C 1.0040(4) -0.0668(3) 0.55828(18) 0.0584(13) Uani 1 1 d .
H28 H 1.0675 -0.0730 0.5337 0.070 Uiso 1 1 calc R
C29 C 0.8183(4) -0.0516(4) 0.63197(18) 0.0685(15) Uani 1 1 d .
H29 H 0.7547 -0.0471 0.6567 0.082 Uiso 1 1 calc R
C30 C 1.0330(4) -0.0445(3) 0.60919(18) 0.0537(12) Uani 1 1 d .
H30 H 1.1159 -0.0346 0.6184 0.064 Uiso 1 1 calc R
C31 C 0.9404(4) -0.0366(3) 0.64693(16) 0.0433(10) Uani 1 1 d .
C32 C 0.9758(4) -0.0063(3) 0.70018(16) 0.0456(11) Uani 1 1 d .
C33 C 0.8778(4) -0.0027(2) 0.74376(14) 0.0407(9) Uani 1 1 d .
H33 H 0.7971 0.0119 0.7278 0.049 Uiso 1 1 calc R
C34 C 0.9076(3) 0.0684(3) 0.78388(16) 0.0411(10) Uani 1 1 d .
C35 C 0.9427(4) 0.0504(3) 0.83255(17) 0.0443(10) Uani 1 1 d .
C36 C 0.8887(4) 0.1635(3) 0.76539(16) 0.0526(11) Uani 1 1 d .
H36A H 0.9554 0.1791 0.7414 0.063 Uiso 1 1 calc R
H36B H 0.8105 0.1672 0.7463 0.063 Uiso 1 1 calc R
C37 C 0.9582(5) 0.1203(3) 0.87426(16) 0.0619(13) Uani 1 1 d .
H37A H 0.8989 0.1085 0.9021 0.074 Uiso 1 1 calc R
H37B H 1.0415 0.1151 0.8890 0.074 Uiso 1 1 calc R
C38 C 0.8866(9) 0.2294(3) 0.8088(2) 0.128(2) Uani 1 1 d DU
H38A H 0.9247 0.2836 0.7956 0.153 Uiso 1 1 calc R
H38B H 0.7995 0.2432 0.8156 0.153 Uiso 1 1 calc R
C39 C 0.9401(8) 0.2123(4) 0.8557(2) 0.128(2) Uani 1 1 d DU
H39A H 0.8907 0.2429 0.8820 0.154 Uiso 1 1 calc R
H39B H 1.0216 0.2405 0.8554 0.154 Uiso 1 1 calc R
C40 C 0.9614(4) -0.0444(3) 0.85047(19) 0.0588(13) Uani 1 1 d .
H40 H 1.0363 -0.0467 0.8725 0.071 Uiso 1 1 calc R
C41 C 0.9777(5) -0.1104(3) 0.80552(19) 0.0642(14) Uani 1 1 d .
H41A H 1.0554 -0.0993 0.7871 0.077 Uiso 1 1 calc R
H41B H 0.9784 -0.1712 0.8185 0.077 Uiso 1 1 calc R
C42 C 0.8664(5) -0.0955(2) 0.76940(17) 0.0516(11) Uani 1 1 d .
H42 H 0.8668 -0.1413 0.7420 0.062 Uiso 1 1 calc R
C43 C 0.7482(5) -0.1035(3) 0.80070(18) 0.0499(12) Uani 1 1 d .
C44 C 0.7482(5) -0.0892(3) 0.85435(19) 0.0528(12) Uani 1 1 d .
C45 C 0.6377(6) -0.0950(3) 0.88275(19) 0.0692(13) Uani 1 1 d .
H45 H 0.6389 -0.0842 0.9186 0.083 Uiso 1 1 calc R
C46 C 0.5276(5) -0.1165(3) 0.8589(2) 0.0700(15) Uani 1 1 d .
H46 H 0.4545 -0.1207 0.8784 0.084 Uiso 1 1 calc R
C47 C 0.6342(5) -0.1258(3) 0.77777(18) 0.0552(11) Uani 1 1 d .
H47 H 0.6317 -0.1370 0.7420 0.066 Uiso 1 1 calc R
C48 C 0.5250(5) -0.1317(3) 0.8062(2) 0.0592(13) Uani 1 1 d .
N1 N 0.1767(6) 0.8457(5) 0.4443(2) 0.145(3) Uani 1 1 d .
N2 N 0.8258(4) -0.1115(3) 0.44814(18) 0.0830(14) Uani 1 1 d .
O1 O -0.0843(3) 0.9559(3) 0.18168(12) 0.0881(12) Uani 1 1 d .
O2 O 0.1427(4) 0.8650(2) 0.00847(11) 0.0714(9) Uani 1 1 d .
O3 O 1.0832(3) 0.0126(3) 0.70941(12) 0.0803(11) Uani 1 1 d .
O4 O 0.8543(4) -0.07108(19) 0.88199(12) 0.0672(9) Uani 1 1 d .

loop_
_atom_site_aniso_label
_atom_site_aniso_U_11
_atom_site_aniso_U_22
_atom_site_aniso_U_33
_atom_site_aniso_U_23
_atom_site_aniso_U_13
_atom_site_aniso_U_12
Br1 0.0629(3) 0.0904(4) 0.0813(4) -0.0038(3) 0.0163(3) 0.0092(3)
Br2 0.0665(4) 0.1077(5) 0.1121(5) 0.0011(4) 0.0081(4) -0.0271(4)
C1 0.073(4) 0.173(6) 0.051(4) 0.017(4) -0.005(3) -0.028(4)
C2 0.063(3) 0.094(4) 0.039(3) 0.006(2) -0.002(3) -0.020(3)
C3 0.048(3) 0.094(4) 0.038(3) -0.001(2) 0.007(2) -0.008(2)
C4 0.034(3) 0.180(7) 0.067(4) 0.037(4) -0.009(3) -0.001(3)
C5 0.037(3) 0.073(3) 0.043(3) 0.005(2) 0.000(2) -0.003(2)
C6 0.038(3) 0.144(5) 0.038(3) 0.022(3) -0.002(2) -0.006(3)
C7 0.036(2) 0.051(3) 0.042(3) 0.009(2) 0.000(2) -0.0012(19)
C8 0.040(3) 0.065(3) 0.047(3) 0.004(2) 0.000(2) 0.002(2)
C9 0.040(2) 0.049(2) 0.036(2) 0.0003(18) -0.002(2) -0.002(2)
C10 0.035(2) 0.045(2) 0.040(3) 0.003(2) 0.0035(19) -0.0030(16)
C11 0.126(3) 0.059(2) 0.083(3) 0.012(2) -0.009(3) 0.006(2)
C12 0.138(3) 0.071(2) 0.095(3) 0.015(2) -0.012(3) 0.004(2)
C13 0.137(3) 0.070(2) 0.091(3) 0.018(2) -0.006(3) 0.003(2)
C14 0.070(3) 0.081(4) 0.046(3) 0.011(3) 0.001(3) 0.009(3)
C15 0.048(3) 0.064(3) 0.042(3) 0.010(2) 0.009(2) 0.003(2)
C16 0.065(3) 0.063(3) 0.055(3) -0.007(3) -0.026(3) -0.004(3)
C17 0.076(3) 0.048(3) 0.059(3) 0.001(2) -0.015(3) -0.008(2)
C18 0.056(3) 0.045(2) 0.038(2) 0.0035(18) 0.000(3) 0.002(2)
C19 0.074(3) 0.034(2) 0.039(3) -0.004(2) 0.002(2) 0.008(2)
C20 0.080(4) 0.048(3) 0.043(3) -0.010(2) -0.006(3) 0.011(2)
C21 0.116(5) 0.088(4) 0.034(3) -0.012(2) 0.017(4) 0.021(4)
C22 0.062(3) 0.043(2) 0.040(2) -0.0073(18) 0.000(3) 0.008(2)
C23 0.087(4) 0.085(4) 0.063(4) -0.015(3) 0.025(3) 0.021(3)
C24 0.070(3) 0.052(3) 0.050(3) -0.005(2) 0.011(3) 0.011(2)
C25 0.062(3) 0.070(3) 0.054(3) -0.010(3) -0.008(3) 0.008(3)
C26 0.050(3) 0.061(3) 0.042(3) -0.012(2) -0.003(2) 0.007(2)
C27 0.044(3) 0.146(6) 0.056(4) -0.028(3) -0.006(3) 0.007(3)
C28 0.053(3) 0.074(3) 0.048(3) -0.004(2) 0.016(3) 0.013(2)
C29 0.041(3) 0.122(5) 0.042(3) -0.022(3) 0.005(2) -0.013(3)
C30 0.038(3) 0.071(3) 0.052(3) -0.011(2) 0.008(2) -0.002(2)
C31 0.038(3) 0.046(2) 0.046(3) -0.009(2) 0.002(2) 0.0031(18)
C32 0.036(3) 0.060(3) 0.041(3) -0.007(2) 0.001(2) -0.004(2)
C33 0.038(2) 0.053(2) 0.031(2) -0.0024(17) 0.002(2) 0.003(2)
C34 0.038(2) 0.044(2) 0.041(3) 0.003(2) 0.007(2) -0.0024(17)
C35 0.039(2) 0.051(3) 0.044(3) 0.008(2) -0.003(2) -0.0018(19)
C36 0.060(3) 0.050(2) 0.047(3) 0.008(2) 0.007(2) -0.004(2)
C37 0.073(3) 0.079(4) 0.033(3) -0.003(2) 0.000(2) -0.011(3)
C38 0.258(7) 0.054(3) 0.071(3) -0.006(2) -0.030(4) 0.024(3)
C39 0.259(7) 0.055(3) 0.071(3) -0.005(3) -0.028(4) 0.025(3)
C40 0.048(3) 0.064(3) 0.064(3) 0.012(3) -0.008(2) 0.002(2)
C41 0.071(4) 0.052(3) 0.070(3) 0.006(3) -0.012(3) 0.015(3)
C42 0.056(3) 0.039(2) 0.059(3) -0.015(2) 0.004(3) 0.000(2)
C43 0.059(3) 0.037(3) 0.053(3) -0.005(2) 0.005(3) -0.004(2)
C44 0.073(4) 0.037(3) 0.048(3) 0.010(2) 0.002(3) -0.008(2)
C45 0.102(4) 0.058(3) 0.048(3) 0.013(2) 0.004(4) -0.010(3)
C46 0.064(4) 0.059(3) 0.087(4) 0.020(3) 0.024(3) -0.008(3)
C47 0.060(3) 0.045(2) 0.060(3) 0.003(2) 0.009(3) -0.002(2)
C48 0.063(3) 0.052(3) 0.063(4) 0.007(2) 0.005(3) -0.009(2)
N1 0.113(5) 0.262(8) 0.060(3) 0.034(4) -0.025(3) -0.034(5)
N2 0.091(4) 0.106(4) 0.052(3) -0.020(3) -0.006(3) 0.014(3)
O1 0.039(2) 0.174(4) 0.051(2) 0.036(2) 0.0019(16) 0.026(2)
O2 0.097(3) 0.076(2) 0.0413(18) -0.0165(16) -0.008(2) 0.017(2)
O3 0.046(2) 0.145(3) 0.050(2) -0.030(2) 0.0032(16) -0.018(2)
O4 0.088(3) 0.0641(19) 0.0496(19) 0.0182(15) -0.003(2) -0.0081(19)

loop_
_atom_type_symbol
_atom_type_description
_atom_type_scat_dispersion_real
_atom_type_scat_dispersion_imag
_atom_type_scat_source
C C 0.0033 0.0016 'International Tables Vol C Tables 4.2.6.8 and 6.1.1.4'
H H 0.0000 0.0000 'International Tables Vol C Tables 4.2.6.8 and 6.1.1.4'
N N 0.0061 0.0033 'International Tables Vol C Tables 4.2.6.8 and 6.1.1.4'
O O 0.0106 0.0060 'International Tables Vol C Tables 4.2.6.8 and 6.1.1.4'
Br Br -0.2901 2.4595 'International Tables Vol C Tables 4.2.6.8 and 6.1.1.4'

loop_
_geom_angle_atom_site_label_1
_geom_angle_atom_site_label_2
_geom_angle_atom_site_label_3
_geom_angle
N1 C1 C2 177.5(7)
C4 C2 C3 119.9(4)
C4 C2 C1 120.5(5)
C3 C2 C1 119.6(5)
C5 C3 C2 119.2(4)
C5 C3 H3 120.4
C2 C3 H3 120.4
C2 C4 C6 120.0(5)
C2 C4 H4 120.0
C6 C4 H4 120.0
C3 C5 C7 121.1(4)
C3 C5 H5 119.4
C7 C5 H5 119.4
C7 C6 C4 120.9(4)
C7 C6 H6 119.5
C4 C6 H6 119.5
C6 C7 C5 118.8(4)
C6 C7 C8 123.2(4)
C5 C7 C8 117.9(4)
O1 C8 C7 118.4(4)
O1 C8 C9 121.7(4)
C7 C8 C9 119.9(4)
C10 C9 C8 111.8(3)
C10 C9 C18 111.5(3)
C8 C9 C18 109.8(3)
C10 C9 H9 107.9
C8 C9 H9 107.9
C18 C9 H9 107.9
C15 C10 C11 121.8(4)
C15 C10 C9 122.4(4)
C11 C10 C9 115.7(4)
C10 C11 C12 111.8(4)
C10 C11 H11A 109.3
C12 C11 H11A 109.3
C10 C11 H11B 109.3
C12 C11 H11B 109.3
H11A C11 H11B 107.9
C13 C12 C11 119.9(6)
C13 C12 H12A 107.4
C11 C12 H12A 107.4
C13 C12 H12B 107.4
C11 C12 H12B 107.4
H12A C12 H12B 106.9
C12 C13 C14 117.8(5)
C12 C13 H13A 107.9
C14 C13 H13A 107.9
C12 C13 H13B 107.9
C14 C13 H13B 107.9
H13A C13 H13B 107.2
C13 C14 C15 115.8(4)
C13 C14 H14A 108.3
C15 C14 H14A 108.3
C13 C14 H14B 108.3
C15 C14 H14B 108.3
H14A C14 H14B 107.4
C10 C15 C14 123.1(4)
C10 C15 C16 121.7(4)
C14 C15 C16 115.2(4)
O2 C16 C15 108.7(4)
O2 C16 C17 109.6(4)
C15 C16 C17 112.7(4)
O2 C16 H16 108.6
C15 C16 H16 108.6
C17 C16 H16 108.6
C18 C17 C16 106.5(4)
C18 C17 H17A 110.4
C16 C17 H17A 110.4
C18 C17 H17B 110.4
C16 C17 H17B 110.4
H17A C17 H17B 108.6
C19 C18 C17 109.4(3)
C19 C18 C9 110.9(3)
C17 C18 C9 108.0(3)
C19 C18 H18 109.5
C17 C18 H18 109.5
C9 C18 H18 109.5
C20 C19 C22 117.6(4)
C20 C19 C18 119.8(4)
C22 C19 C18 122.5(4)
O2 C20 C19 124.7(5)
O2 C20 C21 115.6(5)
C19 C20 C21 119.7(5)
C23 C21 C20 121.6(5)
C23 C21 H21 119.2
C20 C21 H21 119.2
C24 C22 C19 122.0(4)
C24 C22 H22 119.0
C19 C22 H22 119.0
C21 C23 C24 119.0(5)
C21 C23 H23 120.5
C24 C23 H23 120.5
C22 C24 C23 120.1(5)
C22 C24 Br1 120.6(4)
C23 C24 Br1 119.3(4)
N2 C25 C26 177.4(6)
C28 C26 C27 120.0(4)
C28 C26 C25 121.2(4)
C27 C26 C25 118.8(5)
C26 C27 C29 119.7(5)
C26 C27 H27 120.2
C29 C27 H27 120.2
C26 C28 C30 120.3(4)
C26 C28 H28 119.9
C30 C28 H28 119.9
C31 C29 C27 121.0(4)
C31 C29 H29 119.5
C27 C29 H29 119.5
C28 C30 C31 121.1(4)
C28 C30 H30 119.5
C31 C30 H30 119.5
C29 C31 C30 118.0(4)
C29 C31 C32 123.1(4)
C30 C31 C32 118.8(4)
O3 C32 C31 119.6(4)
O3 C32 C33 120.1(4)
C31 C32 C33 120.2(4)
C34 C33 C32 111.9(3)
C34 C33 C42 111.4(3)
C32 C33 C42 109.4(3)
C34 C33 H33 108.0
C32 C33 H33 108.0
C42 C33 H33 108.0
C35 C34 C33 123.5(4)
C35 C34 C36 121.4(4)
C33 C34 C36 115.1(3)
C34 C35 C37 123.6(4)
C34 C35 C40 120.9(4)
C37 C35 C40 115.3(4)
C38 C36 C34 113.2(3)
C38 C36 H36A 108.9
C34 C36 H36A 108.9
C38 C36 H36B 108.9
C34 C36 H36B 108.9
H36A C36 H36B 107.7
C39 C37 C35 114.2(4)
C39 C37 H37A 108.7
C35 C37 H37A 108.7
C39 C37 H37B 108.7
C35 C37 H37B 108.7
H37A C37 H37B 107.6
C39 C38 C36 122.0(5)
C39 C38 H38A 106.8
C36 C38 H38A 106.8
C39 C38 H38B 106.8
C36 C38 H38B 106.8
H38A C38 H38B 106.7
C38 C39 C37 121.2(5)
C38 C39 H39A 107.0
C37 C39 H39A 107.0
C38 C39 H39B 107.0
C37 C39 H39B 107.0
H39A C39 H39B 106.8
O4 C40 C35 108.8(4)
O4 C40 C41 109.2(4)
C35 C40 C41 113.5(4)
O4 C40 H40 108.4
C35 C40 H40 108.4
C41 C40 H40 108.4
C42 C41 C40 105.8(4)
C42 C41 H41A 110.6
C40 C41 H41A 110.6
C42 C41 H41B 110.6
C40 C41 H41B 110.6
H41A C41 H41B 108.7
C43 C42 C41 108.9(4)
C43 C42 C33 111.4(3)
C41 C42 C33 109.1(4)
C43 C42 H42 109.1
C41 C42 H42 109.1
C33 C42 H42 109.1
C44 C43 C47 116.9(4)
C44 C43 C42 120.9(4)
C47 C43 C42 122.2(4)
O4 C44 C43 122.8(5)
O4 C44 C45 116.7(4)
C43 C44 C45 120.4(5)
C46 C45 C44 121.1(5)
C46 C45 H45 119.5
C44 C45 H45 119.5
C48 C46 C45 119.8(5)
C48 C46 H46 120.1
C45 C46 H46 120.1
C48 C47 C43 122.4(4)
C48 C47 H47 118.8
C43 C47 H47 118.8
C46 C48 C47 119.4(5)
C46 C48 Br2 119.4(4)
C47 C48 Br2 121.1(4)
C20 O2 C16 114.2(3)
C44 O4 C40 115.0(3)

loop_
_geom_bond_atom_site_label_1
_geom_bond_atom_site_label_2
_geom_bond_distance
Br1 C24 1.900(5)
Br2 C48 1.890(5)
C1 N1 1.144(6)
C1 C2 1.444(7)
C2 C4 1.368(7)
C2 C3 1.382(7)
C3 C5 1.372(6)
C3 H3 0.9300
C4 C6 1.371(6)
C4 H4 0.9300
C5 C7 1.375(5)
C5 H5 0.9300
C6 C7 1.366(6)
C6 H6 0.9300
C7 C8 1.507(6)
C8 O1 1.211(5)
C8 C9 1.521(6)
C9 C10 1.517(5)
C9 C18 1.547(5)
C9 H9 0.9800
C10 C15 1.337(6)
C10 C11 1.501(6)
C11 C12 1.524(7)
C11 H11A 0.9700
C11 H11B 0.9700
C12 C13 1.385(8)
C12 H12A 0.9700
C12 H12B 0.9700
C13 C14 1.470(7)
C13 H13A 0.9700
C13 H13B 0.9700
C14 C15 1.503(6)
C14 H14A 0.9700
C14 H14B 0.9700
C15 C16 1.504(7)
C16 O2 1.457(6)
C16 C17 1.521(7)
C16 H16 0.9800
C17 C18 1.519(6)
C17 H17A 0.9700
C17 H17B 0.9700
C18 C19 1.508(6)
C18 H18 0.9800
C19 C20 1.391(6)
C19 C22 1.393(6)
C20 O2 1.349(6)
C20 C21 1.394(7)
C21 C23 1.368(8)
C21 H21 0.9300
C22 C24 1.374(6)
C22 H22 0.9300
C23 C24 1.374(7)
C23 H23 0.9300
C25 N2 1.122(5)
C25 C26 1.445(6)
C26 C28 1.361(6)
C26 C27 1.381(6)
C27 C29 1.387(6)
C27 H27 0.9300
C28 C30 1.378(6)
C28 H28 0.9300
C29 C31 1.380(6)
C29 H29 0.9300
C30 C31 1.388(6)
C30 H30 0.9300
C31 C32 1.483(6)
C32 O3 1.207(5)
C32 C33 1.530(5)
C33 C34 1.513(5)
C33 C42 1.543(5)
C33 H33 0.9800
C34 C35 1.327(5)
C34 C36 1.517(5)
C35 C37 1.504(6)
C35 C40 1.507(6)
C36 C38 1.486(6)
C36 H36A 0.9700
C36 H36B 0.9700
C37 C39 1.472(7)
C37 H37A 0.9700
C37 H37B 0.9700
C38 C39 1.352(6)
C38 H38A 0.9700
C38 H38B 0.9700
C39 H39A 0.9700
C39 H39B 0.9700
C40 O4 1.457(5)
C40 C41 1.526(6)
C40 H40 0.9800
C41 C42 1.523(6)
C41 H41A 0.9700
C41 H41B 0.9700
C42 C43 1.502(6)
C42 H42 0.9800
C43 C44 1.387(6)
C43 C47 1.394(6)
C44 O4 1.365(5)
C44 C45 1.390(7)
C45 C46 1.366(7)
C45 H45 0.9300
C46 C48 1.366(7)
C46 H46 0.9300
C47 C48 1.379(6)
C47 H47 0.9300

loop_
_geom_torsion_atom_site_label_1
_geom_torsion_atom_site_label_2
_geom_torsion_atom_site_label_3
_geom_torsion_atom_site_label_4
_geom_torsion
N1 C1 C2 C4 36(20)
N1 C1 C2 C3 -143(20)
C4 C2 C3 C5 -1.9(8)
C1 C2 C3 C5 177.5(5)
C3 C2 C4 C6 0.2(9)
C1 C2 C4 C6 -179.2(6)
C2 C3 C5 C7 1.3(7)
C2 C4 C6 C7 2.1(10)
C4 C6 C7 C5 -2.6(9)
C4 C6 C7 C8 173.2(5)
C3 C5 C7 C6 0.9(7)
C3 C5 C7 C8 -175.1(4)
C6 C7 C8 O1 -172.2(5)
C5 C7 C8 O1 3.6(7)
C6 C7 C8 C9 8.7(7)
C5 C7 C8 C9 -175.5(4)
O1 C8 C9 C10 30.2(6)
C7 C8 C9 C10 -150.8(4)
O1 C8 C9 C18 -94.1(5)
C7 C8 C9 C18 84.9(5)
C8 C9 C10 C15 -111.0(4)
C18 C9 C10 C15 12.3(5)
C8 C9 C10 C11 72.5(5)
C18 C9 C10 C11 -164.2(4)
C15 C10 C11 C12 -16.7(8)
C9 C10 C11 C12 159.8(5)
C10 C11 C12 C13 34.2(9)
C11 C12 C13 C14 -37.1(10)
C12 C13 C14 C15 20.7(8)
C11 C10 C15 C14 3.3(7)
C9 C10 C15 C14 -173.0(4)
C11 C10 C15 C16 -179.2(5)
C9 C10 C15 C16 4.5(6)
C13 C14 C15 C10 -4.0(7)
C13 C14 C15 C16 178.4(5)
C10 C15 C16 O2 -105.2(5)
C14 C15 C16 O2 72.4(5)
C10 C15 C16 C17 16.5(6)
C14 C15 C16 C17 -165.8(4)
O2 C16 C17 C18 68.5(4)
C15 C16 C17 C18 -52.6(5)
C16 C17 C18 C19 -51.6(5)
C16 C17 C18 C9 69.2(5)
C10 C9 C18 C19 70.9(4)
C8 C9 C18 C19 -164.6(3)
C10 C9 C18 C17 -49.0(4)
C8 C9 C18 C17 75.5(4)
C17 C18 C19 C20 18.7(5)
C9 C18 C19 C20 -100.3(5)
C17 C18 C19 C22 -158.3(4)
C9 C18 C19 C22 82.7(5)
C22 C19 C20 O2 -180.0(4)
C18 C19 C20 O2 2.8(7)
C22 C19 C20 C21 -1.7(7)
C18 C19 C20 C21 -178.9(4)
O2 C20 C21 C23 -179.5(5)
C19 C20 C21 C23 2.1(8)
C20 C19 C22 C24 1.9(6)
C18 C19 C22 C24 179.0(4)
C20 C21 C23 C24 -2.4(8)
C19 C22 C24 C23 -2.2(6)
C19 C22 C24 Br1 179.2(3)
C21 C23 C24 C22 2.4(8)
C21 C23 C24 Br1 -179.0(4)
N2 C25 C26 C28 -67(13)
N2 C25 C26 C27 112(13)
C28 C26 C27 C29 1.2(8)
C25 C26 C27 C29 -177.9(5)
C27 C26 C28 C30 -1.8(7)
C25 C26 C28 C30 177.2(4)
C26 C27 C29 C31 0.0(9)
C26 C28 C30 C31 1.3(7)
C27 C29 C31 C30 -0.5(8)
C27 C29 C31 C32 175.0(5)
C28 C30 C31 C29 -0.1(7)
C28 C30 C31 C32 -175.8(4)
C29 C31 C32 O3 -173.9(5)
C30 C31 C32 O3 1.5(6)
C29 C31 C32 C33 8.6(7)
C30 C31 C32 C33 -175.9(4)
O3 C32 C33 C34 31.3(6)
C31 C32 C33 C34 -151.3(4)
O3 C32 C33 C42 -92.6(5)
C31 C32 C33 C42 84.8(5)
C32 C33 C34 C35 -110.8(4)
C42 C33 C34 C35 12.0(5)
C32 C33 C34 C36 71.9(4)
C42 C33 C34 C36 -165.3(3)
C33 C34 C35 C37 -172.8(4)
C36 C34 C35 C37 4.3(6)
C33 C34 C35 C40 3.0(6)
C36 C34 C35 C40 -179.9(4)
C35 C34 C36 C38 -12.3(7)
C33 C34 C36 C38 165.1(5)
C34 C35 C37 C39 -4.3(7)
C40 C35 C37 C39 179.7(5)
C34 C36 C38 C39 22.6(10)
C36 C38 C39 C37 -24.7(13)
C35 C37 C39 C38 14.3(10)
C34 C35 C40 O4 -103.2(5)
C37 C35 C40 O4 72.9(5)
C34 C35 C40 C41 18.5(6)
C37 C35 C40 C41 -165.4(4)
O4 C40 C41 C42 68.8(5)
C35 C40 C41 C42 -52.7(5)
C40 C41 C42 C43 -54.1(4)
C40 C41 C42 C33 67.7(5)
C34 C33 C42 C43 72.5(5)
C32 C33 C42 C43 -163.2(4)
C34 C33 C42 C41 -47.8(5)
C32 C33 C42 C41 76.5(4)
C41 C42 C43 C44 23.8(5)
C33 C42 C43 C44 -96.7(5)
C41 C42 C43 C47 -156.0(4)
C33 C42 C43 C47 83.6(5)
C47 C43 C44 O4 176.9(4)
C42 C43 C44 O4 -2.8(6)
C47 C43 C44 C45 -1.6(6)
C42 C43 C44 C45 178.7(4)
O4 C44 C45 C46 -177.3(4)
C43 C44 C45 C46 1.2(7)
C44 C45 C46 C48 -0.6(7)
C44 C43 C47 C48 1.4(6)
C42 C43 C47 C48 -178.9(4)
C45 C46 C48 C47 0.4(7)
C45 C46 C48 Br2 178.6(4)
C43 C47 C48 C46 -0.8(7)
C43 C47 C48 Br2 -179.0(3)
C19 C20 O2 C16 12.2(6)
C21 C20 O2 C16 -166.1(4)
C15 C16 O2 C20 75.7(5)
C17 C16 O2 C20 -48.0(5)
C43 C44 O4 C40 15.6(6)
C45 C44 O4 C40 -165.9(4)
C35 C40 O4 C44 75.4(5)
C41 C40 O4 C44 -48.9(5)
